data_7031990
loop_
_publ_author_name
'Bakthavachalam, K.'
'Rajagopal, Ashwene'
'Dastagiri Reddy, N.'

_publ_section_title
;
 N-Benzoylbenzamidinate complexes of aluminium: highly efficient
 initiators for the ring-opening polymerization of \e-caprolactone.
;
_journal_issue 39
_journal_name_full 'Dalton transactions (Cambridge, England : 2003)'
_journal_page_first 14816
_journal_page_last 14823
_journal_paper_doi 10.1039/c4dt02026j
_journal_volume 43
_journal_year 2014
_chemical_formula_sum 'C28 H33 Al N2 O'
_chemical_formula_weight 440.54
_chemical_name_systematic
;
 ?
;
_space_group_crystal_system monoclinic
_space_group_IT_number 15
_space_group_name_Hall '-I 2ya'
_space_group_name_H-M_alt 'I 1 2/a 1'
_symmetry_space_group_name_Hall '-I 2ya'
_symmetry_space_group_name_H-M 'I 1 2/a 1'
_atom_sites_solution_hydrogens geom
_audit_creation_method SHELXL-2013
_cell_angle_alpha 90
_cell_angle_beta 106.040(7)
_cell_angle_gamma 90
_cell_formula_units_Z 8
_cell_length_a 20.2618(13)
_cell_length_b 11.2363(7)
_cell_length_c 22.8425(16)
_cell_measurement_reflns_used 6096
_cell_measurement_temperature 150(2)
_cell_measurement_theta_max 29.1552
_cell_measurement_theta_min 2.6839
_cell_volume 4998.0(6)
_computing_cell_refinement
;
'Mon Oct 21 17:49:17 2013'
;
_computing_data_collection
;
'Mon Oct 21 17:49:17 2013'
;
_computing_data_reduction
;
'Mon Oct 21 17:49:17 2013'
;
_computing_molecular_graphics ORTEP-III
_computing_publication_material WinGX
_computing_structure_refinement 'SHELXL-2013 (Sheldrick, 2013)'
_computing_structure_solution SHELX-2013
_diffrn_ambient_temperature 150(2)
_diffrn_detector_area_resol_mean 15.9821
_diffrn_measured_fraction_theta_full 0.999
_diffrn_measured_fraction_theta_max 0.877
_diffrn_measurement_device_type 'Xcalibur, Eos'
_diffrn_measurement_method '\w scans'
_diffrn_radiation_type MoK\a
_diffrn_radiation_wavelength 0.71073
_diffrn_reflns_av_R_equivalents 0.0477
_diffrn_reflns_av_unetI/netI 0.0473
_diffrn_reflns_Laue_measured_fraction_full 0.999
_diffrn_reflns_Laue_measured_fraction_max 0.877
_diffrn_reflns_limit_h_max 24
_diffrn_reflns_limit_h_min -27
_diffrn_reflns_limit_k_max 15
_diffrn_reflns_limit_k_min -14
_diffrn_reflns_limit_l_max 29
_diffrn_reflns_limit_l_min -30
_diffrn_reflns_number 17036
_diffrn_reflns_point_group_measured_fraction_full 0.999
_diffrn_reflns_point_group_measured_fraction_max 0.877
_diffrn_reflns_theta_full 25.000
_diffrn_reflns_theta_max 29.220
_diffrn_reflns_theta_min 2.730
_exptl_absorpt_coefficient_mu 0.103
_exptl_absorpt_correction_T_max 1.00000
_exptl_absorpt_correction_T_min 0.56564
_exptl_absorpt_correction_type multi-scan
_exptl_absorpt_process_details
;
'Mon Oct 21 17:49:17 2013'
;
_exptl_crystal_colour colorless
_exptl_crystal_density_diffrn 1.171
_exptl_crystal_description plate
_exptl_crystal_F_000 1888
_exptl_crystal_size_max 0.3
_exptl_crystal_size_mid 0.3
_exptl_crystal_size_min 0.1
_refine_diff_density_max 0.533
_refine_diff_density_min -0.473
_refine_diff_density_rms 0.066
_refine_ls_extinction_method none
_refine_ls_goodness_of_fit_ref 1.040
_refine_ls_hydrogen_treatment constr
_refine_ls_matrix_type full
_refine_ls_number_parameters 295
_refine_ls_number_reflns 5948
_refine_ls_number_restraints 0
_refine_ls_restrained_S_all 1.040
_refine_ls_R_factor_all 0.0702
_refine_ls_R_factor_gt 0.0532
_refine_ls_shift/su_max 0.000
_refine_ls_shift/su_mean 0.000
_refine_ls_structure_factor_coef Fsqd
_refine_ls_weighting_details 'w=1/[\s^2^(Fo^2^)+(0.0833P)^2^+3.0357P] where P=(Fo^2^+2Fc^2^)/3'
_refine_ls_weighting_scheme calc
_refine_ls_wR_factor_gt 0.1386
_refine_ls_wR_factor_ref 0.1537
_reflns_Friedel_coverage 0.000
_reflns_number_gt 4642
_reflns_number_total 5948
_reflns_threshold_expression 'I > 2\s(I)'
_cod_data_source_file c4dt02026j2.cif
_cod_data_source_block Compound1
_cod_depositor_comments 'Adding full bibliography for 7031990--7031992.cif.'
_cod_database_code 7031990
_shelx_space_group_comment
;
The symmetry employed for this shelxl refinement is uniquely defined
by the following loop, which should always be used as a source of
symmetry information in preference to the above space-group names.
They are only intended as comments.
;

loop_
_space_group_symop_operation_xyz
'x, y, z'
'-x+1/2, y, -z'
'x+1/2, y+1/2, z+1/2'
'-x+1, y+1/2, -z+1/2'
'-x, -y, -z'
'x-1/2, -y, z'
'-x+1/2, -y+1/2, -z+1/2'
'x, -y+1/2, z+1/2'

loop_
_atom_site_label
_atom_site_type_symbol
_atom_site_fract_x
_atom_site_fract_y
_atom_site_fract_z
_atom_site_U_iso_or_equiv
_atom_site_adp_type
_atom_site_occupancy
_atom_site_site_symmetry_order
_atom_site_calc_flag
_atom_site_refinement_flags_posn
_atom_site_refinement_flags_adp
Al1 Al 0.33277(2) 0.72358(4) 0.19533(2) 0.01991(14) Uani 1 1 d . .
N1 N 0.39945(6) 0.74618(12) 0.14823(6) 0.0167(3) Uani 1 1 d . .
O2 O 0.31422(6) 0.88172(10) 0.19392(5) 0.0243(3) Uani 1 1 d . .
C3 C 0.31031(8) 0.94266(14) 0.14507(7) 0.0183(3) Uani 1 1 d . .
N4 N 0.34000(7) 0.91905(12) 0.10210(6) 0.0213(3) Uani 1 1 d . .
C5 C 0.50254(8) 0.49162(14) 0.11543(7) 0.0221(3) Uani 1 1 d . .
H5 H 0.4996 0.4314 0.0869 0.027 Uiso 1 1 calc R U
C6 C 0.45405(8) 0.66012(13) 0.15269(7) 0.0162(3) Uani 1 1 d . .
C7 C 0.44738(8) 0.56942(14) 0.10913(7) 0.0189(3) Uani 1 1 d . .
C8 C 0.51233(8) 0.66963(13) 0.20287(7) 0.0174(3) Uani 1 1 d . .
C9 C 0.56149(8) 0.50200(15) 0.16313(8) 0.0234(4) Uani 1 1 d . .
H9 H 0.5981 0.4502 0.1660 0.028 Uiso 1 1 calc R U
C10 C 0.26892(8) 1.05377(14) 0.13774(7) 0.0197(3) Uani 1 1 d . .
C11 C 0.56594(8) 0.58964(14) 0.20659(7) 0.0212(3) Uani 1 1 d . .
H11 H 0.6055 0.5953 0.2389 0.025 Uiso 1 1 calc R U
C12 C 0.38776(8) 0.83075(14) 0.10659(7) 0.0188(3) Uani 1 1 d . .
C13 C 0.51785(8) 0.76431(14) 0.25158(7) 0.0211(3) Uani 1 1 d . .
H13 H 0.4710 0.7816 0.2534 0.025 Uiso 1 1 calc R U
C14 C 0.36753(9) 0.66837(16) 0.27928(8) 0.0269(4) Uani 1 1 d . .
H14A H 0.3992 0.6041 0.2809 0.040 Uiso 1 1 calc R U
H14B H 0.3299 0.6412 0.2937 0.040 Uiso 1 1 calc R U
H14C H 0.3905 0.7326 0.3045 0.040 Uiso 1 1 calc R U
C15 C 0.42271(9) 0.83988(15) 0.05685(7) 0.0236(4) Uani 1 1 d . .
C16 C 0.49277(9) 0.82044(16) 0.06464(8) 0.0283(4) Uani 1 1 d . .
H16 H 0.5212 0.8004 0.1028 0.034 Uiso 1 1 calc R U
C17 C 0.24149(9) 1.09262(15) 0.18383(8) 0.0248(4) Uani 1 1 d . .
H17 H 0.2482 1.0483 0.2194 0.030 Uiso 1 1 calc R U
C18 C 0.25799(9) 1.12013(16) 0.08451(8) 0.0278(4) Uani 1 1 d . .
H18 H 0.2769 1.0953 0.0538 0.033 Uiso 1 1 calc R U
C19 C 0.20394(10) 1.19814(16) 0.17669(10) 0.0328(4) Uani 1 1 d . .
H19 H 0.1867 1.2254 0.2080 0.039 Uiso 1 1 calc R U
C20 C 0.19230(10) 1.26214(17) 0.12324(10) 0.0353(5) Uani 1 1 d . .
H20 H 0.1664 1.3316 0.1182 0.042 Uiso 1 1 calc R U
C21 C 0.38282(9) 0.55076(16) 0.05676(7) 0.0264(4) Uani 1 1 d . .
H21 H 0.3520 0.6183 0.0562 0.032 Uiso 1 1 calc R U
C22 C 0.21904(10) 1.22312(18) 0.07715(9) 0.0357(5) Uani 1 1 d . .
H22 H 0.2108 1.2662 0.0411 0.043 Uiso 1 1 calc R U
C23 C 0.38126(10) 0.87032(17) -0.00109(8) 0.0321(4) Uani 1 1 d . .
H23 H 0.3348 0.8857 -0.0066 0.038 Uiso 1 1 calc R U
C24 C 0.34576(10) 0.43743(18) 0.06716(9) 0.0376(5) Uani 1 1 d . .
H24A H 0.3733 0.3693 0.0642 0.056 Uiso 1 1 calc R U
H24B H 0.3023 0.4320 0.0369 0.056 Uiso 1 1 calc R U
H24C H 0.3385 0.4399 0.1069 0.056 Uiso 1 1 calc R U
C25 C 0.51991(11) 0.83115(19) 0.01504(9) 0.0379(5) Uani 1 1 d . .
H25 H 0.5667 0.8198 0.0205 0.045 Uiso 1 1 calc R U
C26 C 0.47812(13) 0.8584(2) -0.04194(10) 0.0446(5) Uani 1 1 d . .
H26 H 0.4965 0.8639 -0.0749 0.053 Uiso 1 1 calc R U
C27 C 0.54781(11) 0.88037(17) 0.23596(11) 0.0395(5) Uani 1 1 d . .
H27A H 0.5942 0.8672 0.2346 0.059 Uiso 1 1 calc R U
H27B H 0.5474 0.9389 0.2665 0.059 Uiso 1 1 calc R U
H27C H 0.5207 0.9081 0.1970 0.059 Uiso 1 1 calc R U
C28 C 0.40848(12) 0.8777(2) -0.05017(9) 0.0419(5) Uani 1 1 d . .
H28 H 0.3802 0.8957 -0.0887 0.050 Uiso 1 1 calc R U
C29 C 0.39850(12) 0.5457(2) -0.00523(8) 0.0408(5) Uani 1 1 d . .
H29A H 0.4219 0.6171 -0.0111 0.061 Uiso 1 1 calc R U
H29B H 0.3563 0.5388 -0.0371 0.061 Uiso 1 1 calc R U
H29C H 0.4271 0.4780 -0.0063 0.061 Uiso 1 1 calc R U
C30 C 0.55801(12) 0.72080(19) 0.31473(9) 0.0431(6) Uani 1 1 d . .
H30A H 0.5412 0.6440 0.3222 0.065 Uiso 1 1 calc R U
H30B H 0.5522 0.7761 0.3450 0.065 Uiso 1 1 calc R U
H30C H 0.6058 0.7150 0.3167 0.065 Uiso 1 1 calc R U
C31 C 0.25291(10) 0.6416(2) 0.14365(11) 0.0427(5) Uani 1 1 d . .
H31A H 0.2441 0.6699 0.1026 0.064 Uiso 1 1 calc R U
H31B H 0.2136 0.6569 0.1583 0.064 Uiso 1 1 calc R U
H31C H 0.2617 0.5575 0.1447 0.064 Uiso 1 1 calc R U

loop_
_atom_site_aniso_label
_atom_site_aniso_U_11
_atom_site_aniso_U_22
_atom_site_aniso_U_33
_atom_site_aniso_U_23
_atom_site_aniso_U_13
_atom_site_aniso_U_12
Al1 0.0181(3) 0.0191(3) 0.0246(3) 0.00031(19) 0.0093(2) 0.00021(18)
N1 0.0154(6) 0.0177(6) 0.0174(6) -0.0009(5) 0.0051(5) 0.0025(5)
O2 0.0292(6) 0.0227(6) 0.0244(6) 0.0037(5) 0.0133(5) 0.0076(5)
C3 0.0149(7) 0.0176(7) 0.0213(7) -0.0003(6) 0.0030(6) 0.0013(6)
N4 0.0225(7) 0.0218(7) 0.0206(6) 0.0026(5) 0.0078(5) 0.0080(6)
C5 0.0269(8) 0.0186(7) 0.0244(8) -0.0009(6) 0.0129(7) 0.0040(6)
C6 0.0157(7) 0.0161(7) 0.0190(7) 0.0029(6) 0.0083(6) 0.0029(6)
C7 0.0202(7) 0.0196(7) 0.0182(7) 0.0008(6) 0.0073(6) 0.0027(6)
C8 0.0167(7) 0.0154(7) 0.0223(7) 0.0027(6) 0.0089(6) -0.0005(6)
C9 0.0189(8) 0.0202(8) 0.0339(9) 0.0040(7) 0.0119(7) 0.0065(6)
C10 0.0132(7) 0.0181(7) 0.0271(8) 0.0004(6) 0.0043(6) 0.0014(6)
C11 0.0150(7) 0.0213(8) 0.0271(8) 0.0033(6) 0.0051(6) 0.0017(6)
C12 0.0174(7) 0.0202(7) 0.0186(7) -0.0010(6) 0.0048(6) 0.0026(6)
C13 0.0163(7) 0.0210(8) 0.0258(8) -0.0031(6) 0.0055(6) 0.0000(6)
C14 0.0330(9) 0.0221(8) 0.0305(9) 0.0043(7) 0.0170(7) 0.0032(7)
C15 0.0312(9) 0.0201(8) 0.0233(8) 0.0026(6) 0.0140(7) 0.0058(7)
C16 0.0312(9) 0.0267(9) 0.0319(9) 0.0071(7) 0.0170(8) 0.0070(7)
C17 0.0227(8) 0.0221(8) 0.0326(9) 0.0003(7) 0.0126(7) 0.0023(7)
C18 0.0261(9) 0.0286(9) 0.0301(9) 0.0049(7) 0.0103(7) 0.0079(7)
C19 0.0283(9) 0.0264(9) 0.0501(11) -0.0034(8) 0.0215(9) 0.0051(7)
C20 0.0269(9) 0.0229(9) 0.0583(13) 0.0059(9) 0.0153(9) 0.0093(7)
C21 0.0271(9) 0.0264(9) 0.0226(8) -0.0050(7) 0.0016(7) 0.0076(7)
C22 0.0335(10) 0.0319(10) 0.0420(11) 0.0136(8) 0.0107(9) 0.0120(8)
C23 0.0387(10) 0.0338(10) 0.0261(9) 0.0039(7) 0.0130(8) 0.0117(8)
C24 0.0311(10) 0.0336(10) 0.0389(10) -0.0078(8) -0.0054(8) -0.0022(8)
C25 0.0425(11) 0.0362(11) 0.0461(11) 0.0081(9) 0.0307(10) 0.0098(9)
C26 0.0673(15) 0.0424(12) 0.0376(11) 0.0099(9) 0.0372(11) 0.0128(11)
C27 0.0450(12) 0.0237(9) 0.0604(13) -0.0125(9) 0.0325(10) -0.0098(8)
C28 0.0603(14) 0.0441(12) 0.0259(9) 0.0078(8) 0.0196(9) 0.0152(11)
C29 0.0531(13) 0.0448(12) 0.0201(8) -0.0054(8) 0.0028(8) 0.0169(10)
C30 0.0509(13) 0.0399(12) 0.0280(10) -0.0112(8) -0.0068(9) 0.0128(10)
C31 0.0262(10) 0.0483(13) 0.0544(13) -0.0128(10) 0.0124(9) -0.0095(9)

loop_
_atom_type_symbol
_atom_type_description
_atom_type_scat_dispersion_real
_atom_type_scat_dispersion_imag
_atom_type_scat_source
C C 0.0033 0.0016 'International Tables Vol C Tables 4.2.6.8 and 6.1.1.4'
H H 0.0000 0.0000 'International Tables Vol C Tables 4.2.6.8 and 6.1.1.4'
N N 0.0061 0.0033 'International Tables Vol C Tables 4.2.6.8 and 6.1.1.4'
O O 0.0106 0.0060 'International Tables Vol C Tables 4.2.6.8 and 6.1.1.4'
Al Al 0.0645 0.0514 'International Tables Vol C Tables 4.2.6.8 and 6.1.1.4'

loop_
_geom_angle_atom_site_label_1
_geom_angle_atom_site_label_2
_geom_angle_atom_site_label_3
_geom_angle
O2 Al1 C31 108.59(8)
O2 Al1 C14 110.20(7)
C31 Al1 C14 117.26(9)
O2 Al1 N1 91.96(6)
C31 Al1 N1 108.12(8)
C14 Al1 N1 117.61(7)
C12 N1 C6 120.81(13)
C12 N1 Al1 118.36(10)
C6 N1 Al1 120.14(10)
C3 O2 Al1 119.79(10)
O2 C3 N4 127.38(14)
O2 C3 C10 116.10(14)
N4 C3 C10 116.50(14)
C3 N4 C12 123.41(13)
C9 C5 C7 121.47(15)
C8 C6 C7 121.88(14)
C8 C6 N1 117.34(13)
C7 C6 N1 120.75(13)
C5 C7 C6 117.66(14)
C5 C7 C21 118.97(14)
C6 C7 C21 123.36(14)
C11 C8 C6 117.77(14)
C11 C8 C13 120.51(13)
C6 C8 C13 121.71(13)
C5 C9 C11 119.79(14)
C17 C10 C18 119.57(15)
C17 C10 C3 120.63(15)
C18 C10 C3 119.80(15)
C9 C11 C8 121.33(14)
N1 C12 N4 123.94(14)
N1 C12 C15 124.58(14)
N4 C12 C15 111.44(13)
C8 C13 C27 112.42(14)
C8 C13 C30 112.29(14)
C27 C13 C30 110.65(16)
C16 C15 C23 118.77(16)
C16 C15 C12 124.65(15)
C23 C15 C12 116.58(15)
C25 C16 C15 119.84(17)
C10 C17 C19 119.88(17)
C22 C18 C10 120.13(17)
C20 C19 C17 120.08(18)
C19 C20 C22 120.11(17)
C7 C21 C24 110.14(14)
C7 C21 C29 112.19(15)
C24 C21 C29 110.35(16)
C20 C22 C18 120.19(18)
C28 C23 C15 120.80(19)
C26 C25 C16 120.64(19)
C25 C26 C28 119.97(18)
C23 C28 C26 119.95(19)

loop_
_geom_bond_atom_site_label_1
_geom_bond_atom_site_label_2
_geom_bond_distance
Al1 O2 1.8147(13)
Al1 C31 1.951(2)
Al1 C14 1.9523(17)
Al1 N1 1.9623(14)
N1 C12 1.319(2)
N1 C6 1.4515(19)
O2 C3 1.2928(19)
C3 N4 1.312(2)
C3 C10 1.487(2)
N4 C12 1.370(2)
C5 C9 1.381(2)
C5 C7 1.395(2)
C6 C8 1.404(2)
C6 C7 1.404(2)
C7 C21 1.524(2)
C8 C11 1.394(2)
C8 C13 1.521(2)
C9 C11 1.384(2)
C10 C17 1.390(2)
C10 C18 1.391(2)
C12 C15 1.499(2)
C13 C27 1.522(2)
C13 C30 1.528(2)
C15 C16 1.398(2)
C15 C23 1.400(2)
C16 C25 1.395(3)
C17 C19 1.394(2)
C18 C22 1.385(2)
C19 C20 1.380(3)
C20 C22 1.382(3)
C21 C24 1.530(3)
C21 C29 1.536(3)
C23 C28 1.382(3)
C25 C26 1.377(3)
C26 C28 1.388(3)
